data_4508432
loop_
_publ_author_name
'Yang, Yan'
'Du, Peng'
'Liu, Ying-Ying'
'Ma, Jian-Fang'

_publ_section_title
;
 A Series of Coordination Polymers Constructed by Flexible 4-Substituted
 Bis(1,2,4-triazole) Ligands and Polycarboxylate Anions: Syntheses,
 Structures, and Photoluminescent Properties
;
_journal_issue 11
_journal_name_full 'Crystal Growth &amp; Design'
_journal_page_first 4781
_journal_paper_doi 10.1021/cg400934z
_journal_volume 13
_journal_year 2013
_chemical_formula_moiety 'C46 H34 Cd2 N12 O12'
_chemical_formula_sum 'C46 H34 Cd2 N12 O12'
_chemical_formula_weight 1171.66
_chemical_name_systematic
;
 ?
;
_space_group_IT_number 14
_symmetry_cell_setting monoclinic
_symmetry_space_group_name_Hall '-P 2yn'
_symmetry_space_group_name_H-M 'P 1 21/n 1'
_atom_sites_solution_hydrogens geom
_atom_sites_solution_primary direct
_atom_sites_solution_secondary difmap
_audit_creation_method SHELXL-97
_cell_angle_alpha 90
_cell_angle_beta 109.751(3)
_cell_angle_gamma 90
_cell_formula_units_Z 2
_cell_length_a 13.1229(4)
_cell_length_b 11.3044(2)
_cell_length_c 15.9681(4)
_cell_measurement_reflns_used 5198
_cell_measurement_temperature 293(2)
_cell_measurement_theta_max 29.2101
_cell_measurement_theta_min 3.2022
_cell_volume 2229.45(11)
_computing_cell_refinement CrysAlis
_computing_data_collection 'CrysAlis (Oxford Diffraction, 2006)'
_computing_data_reduction CrysAlis
_computing_structure_refinement 'SHELXL-97 (Sheldrick, 2008)'
_computing_structure_solution 'SHELXS-97 (Sheldrick, 1997)'
_diffrn_ambient_temperature 293(2)
_diffrn_measured_fraction_theta_full 0.995
_diffrn_measured_fraction_theta_max 0.995
_diffrn_measurement_device_type 'Oxford Diffraction Gemini R Ultra'
_diffrn_measurement_method '\w scan'
_diffrn_radiation_monochromator graphite
_diffrn_radiation_source 'fine-focus sealed tube'
_diffrn_radiation_type MoK\a
_diffrn_radiation_wavelength 0.71073
_diffrn_reflns_av_R_equivalents 0.0200
_diffrn_reflns_av_sigmaI/netI 0.0285
_diffrn_reflns_limit_h_max 14
_diffrn_reflns_limit_h_min -15
_diffrn_reflns_limit_k_max 9
_diffrn_reflns_limit_k_min -13
_diffrn_reflns_limit_l_max 15
_diffrn_reflns_limit_l_min -19
_diffrn_reflns_number 8419
_diffrn_reflns_theta_full 25.00
_diffrn_reflns_theta_max 25.34
_diffrn_reflns_theta_min 3.21
_exptl_absorpt_coefficient_mu 1.035
_exptl_absorpt_correction_T_max 0.7747
_exptl_absorpt_correction_T_min 0.7070
_exptl_absorpt_correction_type multi-scan
_exptl_absorpt_process_details
; 
CrysAlis (Oxford Diffraction, 2006)
;
_exptl_crystal_colour yellow
_exptl_crystal_density_diffrn 1.745
_exptl_crystal_density_method 'not measured'
_exptl_crystal_description block
_exptl_crystal_F_000 1172
_exptl_crystal_size_max 0.36
_exptl_crystal_size_mid 0.30
_exptl_crystal_size_min 0.26
_refine_diff_density_max 0.621
_refine_diff_density_min -0.291
_refine_diff_density_rms 0.064
_refine_ls_extinction_method none
_refine_ls_goodness_of_fit_ref 1.055
_refine_ls_hydrogen_treatment constr
_refine_ls_matrix_type full
_refine_ls_number_parameters 325
_refine_ls_number_reflns 4070
_refine_ls_number_restraints 0
_refine_ls_restrained_S_all 1.055
_refine_ls_R_factor_all 0.0300
_refine_ls_R_factor_gt 0.0244
_refine_ls_shift/su_max 0.002
_refine_ls_shift/su_mean 0.000
_refine_ls_structure_factor_coef Fsqd
_refine_ls_weighting_details 'calc w=1/[\s^2^(Fo^2^)+(0.0257P)^2^+1.1918P] where P=(Fo^2^+2Fc^2^)/3'
_refine_ls_weighting_scheme calc
_refine_ls_wR_factor_gt 0.0570
_refine_ls_wR_factor_ref 0.0607
_reflns_number_gt 3590
_reflns_number_total 4070
_reflns_threshold_expression >2\s(I)
_cod_data_source_file cg400934z_si_002.cif
_cod_data_source_block Compound-11
_cod_original_cell_volume 2229.45(10)
_cod_original_sg_symbol_H-M 'P 21/n'
_cod_database_code 4508432

loop_
_symmetry_equiv_pos_as_xyz
'x, y, z'
'-x+1/2, y+1/2, -z+1/2'
'-x, -y, -z'
'x-1/2, -y-1/2, z-1/2'

loop_
_atom_site_label
_atom_site_type_symbol
_atom_site_fract_x
_atom_site_fract_y
_atom_site_fract_z
_atom_site_U_iso_or_equiv
_atom_site_adp_type
_atom_site_occupancy
_atom_site_symmetry_multiplicity
_atom_site_calc_flag
_atom_site_refinement_flags
Cd1 Cd 0.839771(14) -0.082339(14) 0.318785(11) 0.02224(7) Uani 1 1 d .
C1 C 0.8452(2) 0.1153(2) 0.55118(17) 0.0306(6) Uani 1 1 d .
H1 H 0.8681 0.1279 0.6123 0.037 Uiso 1 1 calc R
C2 C 0.7706(2) 0.1408(2) 0.41048(17) 0.0284(6) Uani 1 1 d .
H2 H 0.7322 0.1726 0.3551 0.034 Uiso 1 1 calc R
C3 C 0.7444(2) 0.3063(2) 0.50542(16) 0.0261(5) Uani 1 1 d .
C4 C 0.6458(2) 0.3486(2) 0.44985(17) 0.0331(6) Uani 1 1 d .
H4 H 0.6024 0.3020 0.4035 0.040 Uiso 1 1 calc R
C5 C 0.6125(2) 0.4603(2) 0.46358(18) 0.0360(6) Uani 1 1 d .
H5 H 0.5461 0.4888 0.4264 0.043 Uiso 1 1 calc R
C6 C 0.6767(2) 0.5304(2) 0.53205(19) 0.0358(6) Uani 1 1 d .
C7 C 0.7732(2) 0.4854(2) 0.58999(19) 0.0384(7) Uani 1 1 d .
H7 H 0.8151 0.5306 0.6380 0.046 Uiso 1 1 calc R
C8 C 0.8070(2) 0.3733(2) 0.57628(18) 0.0330(6) Uani 1 1 d .
H8 H 0.8718 0.3432 0.6148 0.040 Uiso 1 1 calc R
C9 C 0.7164(3) 0.7250(3) 0.5872(2) 0.0549(9) Uani 1 1 d .
H9A H 0.7809 0.7197 0.5707 0.066 Uiso 1 1 calc R
H9B H 0.7365 0.7076 0.6502 0.066 Uiso 1 1 calc R
C10 C 0.6698(3) 0.8479(3) 0.5688(2) 0.0480(8) Uani 1 1 d .
H10A H 0.7273 0.9059 0.5893 0.058 Uiso 1 1 calc R
H10B H 0.6340 0.8586 0.5054 0.058 Uiso 1 1 calc R
C11 C 0.5708(2) 0.9782(2) 0.63134(19) 0.0360(7) Uani 1 1 d .
C12 C 0.5137(3) 0.9927(3) 0.6894(2) 0.0432(7) Uani 1 1 d .
H12 H 0.4894 0.9267 0.7119 0.052 Uiso 1 1 calc R
C13 C 0.4929(3) 1.1044(2) 0.7139(2) 0.0407(7) Uani 1 1 d .
H13 H 0.4552 1.1138 0.7534 0.049 Uiso 1 1 calc R
C14 C 0.5280(2) 1.2025(2) 0.67999(18) 0.0307(6) Uani 1 1 d .
C15 C 0.5792(3) 1.1887(3) 0.6189(2) 0.0429(7) Uani 1 1 d .
H15 H 0.5996 1.2548 0.5937 0.052 Uiso 1 1 calc R
C16 C 0.6010(3) 1.0761(2) 0.5945(2) 0.0447(8) Uani 1 1 d .
H16 H 0.6361 1.0671 0.5531 0.054 Uiso 1 1 calc R
C17 C 0.4286(2) 1.3622(2) 0.73056(18) 0.0335(6) Uani 1 1 d .
H17 H 0.3651 1.3208 0.7241 0.040 Uiso 1 1 calc R
C18 C 0.5859(2) 1.4094(2) 0.72901(19) 0.0345(6) Uani 1 1 d .
H18 H 0.6530 1.4061 0.7213 0.041 Uiso 1 1 calc R
C19 C 0.58072(18) -0.01684(19) 0.08234(15) 0.0196(5) Uani 1 1 d .
C20 C 0.55470(19) 0.09760(19) 0.04911(15) 0.0204(5) Uani 1 1 d .
C21 C 0.47481(19) 0.1123(2) -0.03320(15) 0.0227(5) Uani 1 1 d .
H21 H 0.4580 0.1883 -0.0561 0.027 Uiso 1 1 calc R
C22 C 0.66902(18) -0.0371(2) 0.17007(15) 0.0210(5) Uani 1 1 d .
C23 C 0.6056(2) 0.2080(2) 0.09969(16) 0.0250(6) Uani 1 1 d .
N1 N 0.82074(18) 0.03945(18) 0.42365(14) 0.0304(5) Uani 1 1 d .
N2 N 0.86881(19) 0.02211(19) 0.51410(14) 0.0344(5) Uani 1 1 d .
N3 N 0.78272(16) 0.19275(17) 0.48957(13) 0.0256(5) Uani 1 1 d .
N4 N 0.51325(17) 1.31922(18) 0.70971(14) 0.0301(5) Uani 1 1 d .
N5 N 0.44876(17) 1.47000(19) 0.76102(14) 0.0316(5) Uani 1 1 d .
N6 N 0.54982(18) 1.5011(2) 0.75967(15) 0.0355(5) Uani 1 1 d .
O1 O 0.63865(16) 0.64187(18) 0.53755(15) 0.0505(6) Uani 1 1 d .
O2 O 0.59326(18) 0.86432(17) 0.61455(15) 0.0489(5) Uani 1 1 d .
O3 O 0.70452(15) -0.14048(14) 0.18999(11) 0.0310(4) Uani 1 1 d .
O4 O 0.70347(15) 0.04888(15) 0.22074(11) 0.0318(4) Uani 1 1 d .
O5 O 0.55342(14) 0.25789(15) 0.14352(13) 0.0375(5) Uani 1 1 d .
O6 O 0.69023(15) 0.24863(16) 0.09338(12) 0.0363(4) Uani 1 1 d .

loop_
_atom_site_aniso_label
_atom_site_aniso_U_11
_atom_site_aniso_U_22
_atom_site_aniso_U_33
_atom_site_aniso_U_23
_atom_site_aniso_U_13
_atom_site_aniso_U_12
Cd1 0.02681(11) 0.01481(10) 0.02072(11) 0.00330(7) 0.00231(8) 0.00280(7)
C1 0.0361(15) 0.0279(13) 0.0258(13) 0.0012(11) 0.0078(12) 0.0015(12)
C2 0.0397(15) 0.0208(13) 0.0254(13) 0.0010(10) 0.0118(12) 0.0008(12)
C3 0.0315(14) 0.0225(12) 0.0274(13) -0.0001(11) 0.0140(12) 0.0010(11)
C4 0.0412(16) 0.0284(14) 0.0284(14) -0.0026(12) 0.0101(13) 0.0006(12)
C5 0.0378(16) 0.0322(15) 0.0358(15) 0.0004(13) 0.0097(13) 0.0081(13)
C6 0.0375(16) 0.0284(14) 0.0458(17) -0.0050(13) 0.0195(14) 0.0047(13)
C7 0.0349(15) 0.0341(15) 0.0436(16) -0.0148(13) 0.0097(14) -0.0004(13)
C8 0.0286(14) 0.0326(14) 0.0370(15) -0.0035(12) 0.0100(12) 0.0029(12)
C9 0.0480(19) 0.0445(19) 0.066(2) -0.0200(17) 0.0106(17) 0.0035(16)
C10 0.0490(18) 0.0352(16) 0.065(2) -0.0115(15) 0.0265(17) 0.0019(15)
C11 0.0398(16) 0.0263(14) 0.0431(16) -0.0048(13) 0.0155(14) 0.0030(13)
C12 0.0526(19) 0.0311(15) 0.0537(19) -0.0027(14) 0.0280(16) -0.0041(14)
C13 0.0520(18) 0.0342(15) 0.0495(18) -0.0030(13) 0.0350(16) -0.0017(14)
C14 0.0310(14) 0.0270(13) 0.0362(15) -0.0048(12) 0.0140(12) 0.0018(12)
C15 0.0584(19) 0.0288(15) 0.0547(19) 0.0004(14) 0.0362(17) -0.0018(14)
C16 0.060(2) 0.0318(16) 0.057(2) -0.0055(14) 0.0399(18) 0.0021(14)
C17 0.0328(14) 0.0281(14) 0.0429(16) -0.0096(12) 0.0170(13) -0.0021(12)
C18 0.0306(15) 0.0340(15) 0.0393(16) -0.0067(12) 0.0122(13) -0.0050(12)
C19 0.0213(12) 0.0172(11) 0.0190(11) -0.0015(9) 0.0049(10) 0.0013(10)
C20 0.0232(12) 0.0157(11) 0.0201(12) -0.0037(9) 0.0043(10) -0.0010(10)
C21 0.0277(13) 0.0136(10) 0.0223(12) 0.0013(9) 0.0025(11) 0.0002(10)
C22 0.0217(12) 0.0216(12) 0.0197(12) 0.0000(10) 0.0071(10) -0.0008(10)
C23 0.0282(13) 0.0156(11) 0.0214(12) 0.0010(10) -0.0043(11) 0.0010(11)
N1 0.0408(13) 0.0207(11) 0.0273(11) 0.0024(9) 0.0084(10) 0.0033(10)
N2 0.0423(13) 0.0288(12) 0.0271(11) 0.0015(10) 0.0051(11) 0.0054(11)
N3 0.0309(11) 0.0190(10) 0.0263(11) 0.0003(9) 0.0089(10) 0.0019(9)
N4 0.0326(12) 0.0254(11) 0.0350(12) -0.0047(10) 0.0150(10) 0.0009(10)
N5 0.0327(12) 0.0275(12) 0.0345(12) -0.0077(10) 0.0112(11) -0.0015(10)
N6 0.0355(13) 0.0329(13) 0.0364(13) -0.0082(10) 0.0096(11) -0.0050(11)
O1 0.0423(12) 0.0334(11) 0.0722(15) -0.0175(11) 0.0146(11) 0.0083(10)
O2 0.0651(14) 0.0254(10) 0.0679(15) -0.0073(10) 0.0376(12) 0.0029(10)
O3 0.0371(10) 0.0206(9) 0.0262(9) 0.0019(7) -0.0012(8) 0.0067(8)
O4 0.0384(11) 0.0220(9) 0.0229(9) -0.0027(8) -0.0054(8) -0.0009(8)
O5 0.0317(10) 0.0264(10) 0.0523(12) -0.0212(9) 0.0114(9) -0.0041(8)
O6 0.0417(11) 0.0286(10) 0.0378(11) -0.0076(8) 0.0122(9) -0.0158(9)

loop_
_atom_type_symbol
_atom_type_description
_atom_type_scat_dispersion_real
_atom_type_scat_dispersion_imag
_atom_type_scat_source
C C 0.0033 0.0016 'International Tables Vol C Tables 4.2.6.8 and 6.1.1.4'
H H 0.0000 0.0000 'International Tables Vol C Tables 4.2.6.8 and 6.1.1.4'
N N 0.0061 0.0033 'International Tables Vol C Tables 4.2.6.8 and 6.1.1.4'
O O 0.0106 0.0060 'International Tables Vol C Tables 4.2.6.8 and 6.1.1.4'
Cd Cd -0.8075 1.2024 'International Tables Vol C Tables 4.2.6.8 and 6.1.1.4'

loop_
_geom_angle_atom_site_label_1
_geom_angle_atom_site_label_2
_geom_angle_atom_site_label_3
_geom_angle
_geom_angle_site_symmetry_1
_geom_angle_site_symmetry_3
O5 Cd1 N1 120.73(7) 2_645 .
O5 Cd1 O3 103.44(6) 2_645 .
N1 Cd1 O3 126.31(7) . .
O5 Cd1 N5 97.71(7) 2_645 4_675
N1 Cd1 N5 101.50(8) . 4_675
O3 Cd1 N5 101.11(7) . 4_675
O5 Cd1 O4 156.72(7) 2_645 .
N1 Cd1 O4 82.16(7) . .
O3 Cd1 O4 54.99(5) . .
N5 Cd1 O4 80.17(7) 4_675 .
O5 Cd1 O6 55.33(6) 2_645 2_645
N1 Cd1 O6 88.38(7) . 2_645
O3 Cd1 O6 93.62(6) . 2_645
N5 Cd1 O6 151.93(7) 4_675 2_645
O4 Cd1 O6 127.53(6) . 2_645
O5 Cd1 C23 27.99(7) 2_645 2_645
N1 Cd1 C23 104.99(7) . 2_645
O3 Cd1 C23 100.33(6) . 2_645
N5 Cd1 C23 125.18(8) 4_675 2_645
O4 Cd1 C23 149.98(7) . 2_645
O6 Cd1 C23 27.36(7) 2_645 2_645
O5 Cd1 C22 130.19(7) 2_645 .
N1 Cd1 C22 105.70(7) . .
O3 Cd1 C22 27.64(7) . .
N5 Cd1 C22 89.23(7) 4_675 .
O4 Cd1 C22 27.44(6) . .
O6 Cd1 C22 113.53(7) 2_645 .
C23 Cd1 C22 126.79(7) 2_645 .
N2 C1 N3 111.7(2) . .
N2 C1 H1 124.1 . .
N3 C1 H1 124.1 . .
N1 C2 N3 109.7(2) . .
N1 C2 H2 125.1 . .
N3 C2 H2 125.1 . .
C8 C3 C4 120.4(2) . .
C8 C3 N3 119.3(2) . .
C4 C3 N3 120.3(2) . .
C5 C4 C3 119.5(2) . .
C5 C4 H4 120.2 . .
C3 C4 H4 120.2 . .
C4 C5 C6 120.6(3) . .
C4 C5 H5 119.7 . .
C6 C5 H5 119.7 . .
O1 C6 C5 116.1(2) . .
O1 C6 C7 124.4(3) . .
C5 C6 C7 119.5(2) . .
C8 C7 C6 119.9(3) . .
C8 C7 H7 120.0 . .
C6 C7 H7 120.0 . .
C3 C8 C7 119.9(2) . .
C3 C8 H8 120.0 . .
C7 C8 H8 120.0 . .
O1 C9 C10 109.6(3) . .
O1 C9 H9A 109.8 . .
C10 C9 H9A 109.8 . .
O1 C9 H9B 109.8 . .
C10 C9 H9B 109.8 . .
H9A C9 H9B 108.2 . .
O2 C10 C9 109.1(3) . .
O2 C10 H10A 109.9 . .
C9 C10 H10A 109.9 . .
O2 C10 H10B 109.9 . .
C9 C10 H10B 109.9 . .
H10A C10 H10B 108.3 . .
O2 C11 C16 124.2(3) . .
O2 C11 C12 116.4(2) . .
C16 C11 C12 119.4(3) . .
C13 C12 C11 120.2(3) . .
C13 C12 H12 119.9 . .
C11 C12 H12 119.9 . .
C12 C13 C14 120.1(3) . .
C12 C13 H13 120.0 . .
C14 C13 H13 120.0 . .
C15 C14 C13 119.8(2) . .
C15 C14 N4 119.6(2) . .
C13 C14 N4 120.5(2) . .
C14 C15 C16 120.2(3) . .
C14 C15 H15 119.9 . .
C16 C15 H15 119.9 . .
C11 C16 C15 120.1(3) . .
C11 C16 H16 119.9 . .
C15 C16 H16 119.9 . .
N5 C17 N4 110.3(2) . .
N5 C17 H17 124.9 . .
N4 C17 H17 124.9 . .
N6 C18 N4 111.5(2) . .
N6 C18 H18 124.2 . .
N4 C18 H18 124.2 . .
C21 C19 C20 119.4(2) 3_655 .
C21 C19 C22 120.0(2) 3_655 .
C20 C19 C22 120.5(2) . .
C21 C20 C19 118.7(2) . .
C21 C20 C23 117.6(2) . .
C19 C20 C23 123.6(2) . .
C20 C21 C19 121.8(2) . 3_655
C20 C21 H21 119.1 . .
C19 C21 H21 119.1 3_655 .
O4 C22 O3 122.5(2) . .
O4 C22 C19 118.8(2) . .
O3 C22 C19 118.7(2) . .
O4 C22 Cd1 64.35(12) . .
O3 C22 Cd1 58.45(12) . .
C19 C22 Cd1 174.36(16) . .
O6 C23 O5 123.2(2) . .
O6 C23 C20 120.6(2) . .
O5 C23 C20 116.0(2) . .
O6 C23 Cd1 67.12(13) . 2_655
O5 C23 Cd1 56.18(12) . 2_655
C20 C23 Cd1 169.97(17) . 2_655
C2 N1 N2 108.7(2) . .
C2 N1 Cd1 126.61(17) . .
N2 N1 Cd1 124.48(16) . .
C1 N2 N1 105.5(2) . .
C2 N3 C1 104.3(2) . .
C2 N3 C3 128.1(2) . .
C1 N3 C3 127.5(2) . .
C17 N4 C18 104.3(2) . .
C17 N4 C14 128.6(2) . .
C18 N4 C14 127.0(2) . .
C17 N5 N6 107.9(2) . .
C17 N5 Cd1 125.69(17) . 4_576
N6 N5 Cd1 126.21(16) . 4_576
C18 N6 N5 106.0(2) . .
C6 O1 C9 115.9(2) . .
C11 O2 C10 117.0(2) . .
C22 O3 Cd1 93.91(14) . .
C22 O4 Cd1 88.22(14) . .
C23 O5 Cd1 95.83(15) . 2_655
C23 O6 Cd1 85.52(15) . 2_655

loop_
_geom_bond_atom_site_label_1
_geom_bond_atom_site_label_2
_geom_bond_distance
_geom_bond_site_symmetry_2
Cd1 O5 2.2403(17) 2_645
Cd1 N1 2.246(2) .
Cd1 O3 2.3119(17) .
Cd1 N5 2.324(2) 4_675
Cd1 O4 2.4409(17) .
Cd1 O6 2.4792(18) 2_645
Cd1 C23 2.683(2) 2_645
Cd1 C22 2.707(2) .
C1 N2 1.297(3) .
C1 N3 1.364(3) .
C1 H1 0.9300 .
C2 N1 1.302(3) .
C2 N3 1.352(3) .
C2 H2 0.9300 .
C3 C8 1.378(4) .
C3 C4 1.383(4) .
C3 N3 1.433(3) .
C4 C5 1.378(4) .
C4 H4 0.9300 .
C5 C6 1.382(4) .
C5 H5 0.9300 .
C6 O1 1.369(3) .
C6 C7 1.388(4) .
C7 C8 1.385(4) .
C7 H7 0.9300 .
C8 H8 0.9300 .
C9 O1 1.416(4) .
C9 C10 1.507(4) .
C9 H9A 0.9700 .
C9 H9B 0.9700 .
C10 O2 1.439(3) .
C10 H10A 0.9700 .
C10 H10B 0.9700 .
C11 O2 1.367(3) .
C11 C16 1.374(4) .
C11 C12 1.384(4) .
C12 C13 1.377(4) .
C12 H12 0.9300 .
C13 C14 1.380(4) .
C13 H13 0.9300 .
C14 C15 1.368(4) .
C14 N4 1.437(3) .
C15 C16 1.388(4) .
C15 H15 0.9300 .
C16 H16 0.9300 .
C17 N5 1.306(3) .
C17 N4 1.353(3) .
C17 H17 0.9300 .
C18 N6 1.302(3) .
C18 N4 1.358(3) .
C18 H18 0.9300 .
C19 C21 1.387(3) 3_655
C19 C20 1.396(3) .
C19 C22 1.504(3) .
C20 C21 1.387(3) .
C20 C23 1.513(3) .
C21 C19 1.387(3) 3_655
C21 H21 0.9300 .
C22 O4 1.248(3) .
C22 O3 1.258(3) .
C23 O6 1.237(3) .
C23 O5 1.266(3) .
C23 Cd1 2.683(2) 2_655
N1 N2 1.381(3) .
N5 N6 1.379(3) .
N5 Cd1 2.324(2) 4_576
O5 Cd1 2.2403(17) 2_655
O6 Cd1 2.4792(18) 2_655

loop_
_geom_torsion_atom_site_label_1
_geom_torsion_atom_site_label_2
_geom_torsion_atom_site_label_3
_geom_torsion_atom_site_label_4
_geom_torsion
_geom_torsion_site_symmetry_1
_geom_torsion_site_symmetry_4
C8 C3 C4 C5 2.6(4) . .
N3 C3 C4 C5 -177.0(2) . .
C3 C4 C5 C6 0.2(4) . .
C4 C5 C6 O1 177.1(3) . .
C4 C5 C6 C7 -3.1(4) . .
O1 C6 C7 C8 -177.0(3) . .
C5 C6 C7 C8 3.2(4) . .
C4 C3 C8 C7 -2.5(4) . .
N3 C3 C8 C7 177.1(2) . .
C6 C7 C8 C3 -0.4(4) . .
O1 C9 C10 O2 74.7(3) . .
O2 C11 C12 C13 176.4(3) . .
C16 C11 C12 C13 -3.7(5) . .
C11 C12 C13 C14 0.6(5) . .
C12 C13 C14 C15 2.9(5) . .
C12 C13 C14 N4 -175.7(3) . .
C13 C14 C15 C16 -3.3(5) . .
N4 C14 C15 C16 175.3(3) . .
O2 C11 C16 C15 -176.8(3) . .
C12 C11 C16 C15 3.3(5) . .
C14 C15 C16 C11 0.2(5) . .
C21 C19 C20 C21 -1.0(4) 3_655 .
C22 C19 C20 C21 178.2(2) . .
C21 C19 C20 C23 176.3(2) 3_655 .
C22 C19 C20 C23 -4.4(4) . .
C19 C20 C21 C19 1.0(4) . 3_655
C23 C20 C21 C19 -176.4(2) . 3_655
C21 C19 C22 O4 -166.5(2) 3_655 .
C20 C19 C22 O4 14.3(3) . .
C21 C19 C22 O3 12.8(3) 3_655 .
C20 C19 C22 O3 -166.5(2) . .
C21 C19 C22 Cd1 70.8(17) 3_655 .
C20 C19 C22 Cd1 -108.4(17) . .
O5 Cd1 C22 O4 -169.28(13) 2_645 .
N1 Cd1 C22 O4 31.91(15) . .
O3 Cd1 C22 O4 174.0(2) . .
N5 Cd1 C22 O4 -69.82(15) 4_675 .
O6 Cd1 C22 O4 127.10(14) 2_645 .
C23 Cd1 C22 O4 154.98(14) 2_645 .
O5 Cd1 C22 O3 16.72(17) 2_645 .
N1 Cd1 C22 O3 -142.10(14) . .
N5 Cd1 C22 O3 116.17(14) 4_675 .
O4 Cd1 C22 O3 -174.0(2) . .
O6 Cd1 C22 O3 -46.91(15) 2_645 .
C23 Cd1 C22 O3 -19.03(17) 2_645 .
O5 Cd1 C22 C19 -44.2(17) 2_645 .
N1 Cd1 C22 C19 157.0(17) . .
O3 Cd1 C22 C19 -60.9(17) . .
N5 Cd1 C22 C19 55.3(17) 4_675 .
O4 Cd1 C22 C19 125.1(17) . .
O6 Cd1 C22 C19 -107.8(17) 2_645 .
C23 Cd1 C22 C19 -79.9(17) 2_645 .
C21 C20 C23 O6 -94.1(3) . .
C19 C20 C23 O6 88.6(3) . .
C21 C20 C23 O5 82.1(3) . .
C19 C20 C23 O5 -95.3(3) . .
C21 C20 C23 Cd1 44.9(11) . 2_655
C19 C20 C23 Cd1 -132.5(9) . 2_655
N3 C2 N1 N2 -0.3(3) . .
N3 C2 N1 Cd1 -175.54(16) . .
O5 Cd1 N1 C2 172.4(2) 2_645 .
O3 Cd1 N1 C2 -47.1(2) . .
N5 Cd1 N1 C2 66.1(2) 4_675 .
O4 Cd1 N1 C2 -12.1(2) . .
O6 Cd1 N1 C2 -140.4(2) 2_645 .
C23 Cd1 N1 C2 -162.3(2) 2_645 .
C22 Cd1 N1 C2 -26.3(2) . .
O5 Cd1 N1 N2 -2.1(2) 2_645 .
O3 Cd1 N1 N2 138.43(18) . .
N5 Cd1 N1 N2 -108.4(2) 4_675 .
O4 Cd1 N1 N2 173.4(2) . .
O6 Cd1 N1 N2 45.1(2) 2_645 .
C23 Cd1 N1 N2 23.1(2) 2_645 .
C22 Cd1 N1 N2 159.14(19) . .
N3 C1 N2 N1 0.7(3) . .
C2 N1 N2 C1 -0.3(3) . .
Cd1 N1 N2 C1 175.09(17) . .
N1 C2 N3 C1 0.7(3) . .
N1 C2 N3 C3 177.4(2) . .
N2 C1 N3 C2 -0.9(3) . .
N2 C1 N3 C3 -177.6(2) . .
C8 C3 N3 C2 -143.6(3) . .
C4 C3 N3 C2 36.0(4) . .
C8 C3 N3 C1 32.3(4) . .
C4 C3 N3 C1 -148.0(3) . .
N5 C17 N4 C18 -0.5(3) . .
N5 C17 N4 C14 175.4(2) . .
N6 C18 N4 C17 0.2(3) . .
N6 C18 N4 C14 -175.9(2) . .
C15 C14 N4 C17 144.1(3) . .
C13 C14 N4 C17 -37.2(4) . .
C15 C14 N4 C18 -40.8(4) . .
C13 C14 N4 C18 137.9(3) . .
N4 C17 N5 N6 0.7(3) . .
N4 C17 N5 Cd1 -174.36(16) . 4_576
N4 C18 N6 N5 0.2(3) . .
C17 N5 N6 C18 -0.6(3) . .
Cd1 N5 N6 C18 174.46(18) 4_576 .
C5 C6 O1 C9 -160.6(3) . .
C7 C6 O1 C9 19.5(4) . .
C10 C9 O1 C6 166.2(3) . .
C16 C11 O2 C10 11.9(4) . .
C12 C11 O2 C10 -168.2(3) . .
C9 C10 O2 C11 158.3(3) . .
O4 C22 O3 Cd1 -6.4(2) . .
C19 C22 O3 Cd1 174.39(17) . .
O5 Cd1 O3 C22 -166.94(13) 2_645 .
N1 Cd1 O3 C22 47.21(16) . .
N5 Cd1 O3 C22 -66.14(15) 4_675 .
O4 Cd1 O3 C22 3.37(13) . .
O6 Cd1 O3 C22 137.87(14) 2_645 .
C23 Cd1 O3 C22 164.61(14) 2_645 .
O3 C22 O4 Cd1 6.1(2) . .
C19 C22 O4 Cd1 -174.74(18) . .
O5 Cd1 O4 C22 21.1(2) 2_645 .
N1 Cd1 O4 C22 -149.09(15) . .
O3 Cd1 O4 C22 -3.39(13) . .
N5 Cd1 O4 C22 107.72(15) 4_675 .
O6 Cd1 O4 C22 -67.23(16) 2_645 .
C23 Cd1 O4 C22 -42.6(2) 2_645 .
O6 C23 O5 Cd1 3.4(3) . 2_655
C20 C23 O5 Cd1 -172.71(17) . 2_655
O5 C23 O6 Cd1 -3.0(2) . 2_655
C20 C23 O6 Cd1 172.9(2) . 2_655
